data_4509283
loop_
_publ_author_name
'Thu\'ery, Pierre'

_publ_section_title
;
 Uranyl Ion Complexes with Cucurbit[5]uril: from Molecular Capsules to
 Uranyl-Organic Frameworks
;
_journal_issue 2
_journal_name_full 'Crystal Growth &amp; Design'
_journal_page_first 1208
_journal_page_last 1215
_journal_paper_doi 10.1021/cg8011603
_journal_volume 9
_journal_year 2009
_chemical_formula_sum 'C32 H54 K2 N20 O37 U4'
_chemical_formula_weight 2341.27
_space_group_IT_number 11
_symmetry_cell_setting monoclinic
_symmetry_space_group_name_Hall '-P 2yb'
_symmetry_space_group_name_H-M 'P 1 21/m 1'
_atom_sites_solution_hydrogens geom
_atom_sites_solution_primary direct
_atom_sites_solution_secondary difmap
_audit_creation_method SHELXL-97
_cell_angle_alpha 90.00
_cell_angle_beta 97.141(4)
_cell_angle_gamma 90.00
_cell_formula_units_Z 2
_cell_length_a 11.2911(5)
_cell_length_b 14.2734(10)
_cell_length_c 17.7435(12)
_cell_measurement_reflns_used 82565
_cell_measurement_temperature 100(2)
_cell_measurement_theta_max 25.68
_cell_measurement_theta_min 2.27
_cell_volume 2837.4(3)
_computing_cell_refinement 'HKL2000 (Otwinowski & Minor, 1997)'
_computing_data_collection 'COLLECT (Nonius, 1998)'
_computing_data_reduction 'HKL2000 (Otwinowski & Minor, 1997)'
_computing_molecular_graphics 'SHELXTL (Sheldrick, 1999)'
_computing_publication_material 'SHELXTL (Sheldrick, 1999); PLATON (Spek, 2003)'
_computing_structure_refinement 'SHELXL-97 (Sheldrick, 1997)'
_computing_structure_solution 'SHELXS-97 (Sheldrick, 1997)'
_diffrn_ambient_temperature 100(2)
_diffrn_measured_fraction_theta_full 0.997
_diffrn_measured_fraction_theta_max 0.997
_diffrn_measurement_device_type 'Nonius Kappa-CCD area-detector diffractometer'
_diffrn_measurement_method 'two \f and four \w scans with 2\% steps (395 frames)'
_diffrn_radiation_monochromator graphite
_diffrn_radiation_source 'fine-focus sealed tube'
_diffrn_radiation_type MoK\a
_diffrn_radiation_wavelength 0.71073
_diffrn_reflns_av_R_equivalents 0.0262
_diffrn_reflns_av_sigmaI/netI 0.0349
_diffrn_reflns_limit_h_max 13
_diffrn_reflns_limit_h_min -13
_diffrn_reflns_limit_k_max 17
_diffrn_reflns_limit_k_min -17
_diffrn_reflns_limit_l_max 21
_diffrn_reflns_limit_l_min -21
_diffrn_reflns_number 82565
_diffrn_reflns_theta_full 25.68
_diffrn_reflns_theta_max 25.68
_diffrn_reflns_theta_min 2.27
_diffrn_standards_decay_% 0
_diffrn_standards_interval_time 0
_diffrn_standards_number 0
_exptl_absorpt_coefficient_mu 11.651
_exptl_absorpt_correction_T_max 0.497
_exptl_absorpt_correction_T_min 0.393
_exptl_absorpt_correction_type multi-scan
_exptl_absorpt_process_details 'SCALEPACK (Otwinowski & Minor, 1997)'
_exptl_crystal_colour 'translucent light yellow'
_exptl_crystal_density_diffrn 2.740
_exptl_crystal_density_method 'not measured'
_exptl_crystal_description parallelepiped
_exptl_crystal_F_000 2176
_exptl_crystal_size_max 0.11
_exptl_crystal_size_mid 0.08
_exptl_crystal_size_min 0.06
_refine_diff_density_max 1.141
_refine_diff_density_min -0.915
_refine_diff_density_rms 0.154
_refine_ls_extinction_method none
_refine_ls_goodness_of_fit_ref 1.034
_refine_ls_hydrogen_treatment constr
_refine_ls_matrix_type full
_refine_ls_number_parameters 464
_refine_ls_number_reflns 5598
_refine_ls_number_restraints 24
_refine_ls_restrained_S_all 1.080
_refine_ls_R_factor_all 0.0506
_refine_ls_R_factor_gt 0.0285
_refine_ls_shift/su_max 0.001
_refine_ls_shift/su_mean 0.000
_refine_ls_structure_factor_coef Fsqd
_refine_ls_weighting_details 'calc w=1/[\s^2^(Fo^2^)+(0.0333P)^2^+0.2529P] where P=(Fo^2^+2Fc^2^)/3'
_refine_ls_weighting_scheme calc
_refine_ls_wR_factor_gt 0.0640
_refine_ls_wR_factor_ref 0.0699
_reflns_number_gt 3870
_reflns_number_total 5598
_reflns_threshold_expression >2sigma(I)
_cod_data_source_file cg8011603sup1.cif
_cod_data_source_block 4
_cod_original_sg_symbol_H-M 'P 21/m'
_cod_database_code 4509283

loop_
_symmetry_equiv_pos_as_xyz
'x, y, z'
'-x, y+1/2, -z'
'-x, -y, -z'
'x, -y-1/2, z'

loop_
_atom_site_label
_atom_site_type_symbol
_atom_site_fract_x
_atom_site_fract_y
_atom_site_fract_z
_atom_site_U_iso_or_equiv
_atom_site_adp_type
_atom_site_occupancy
_atom_site_symmetry_multiplicity
_atom_site_calc_flag
_atom_site_refinement_flags
U1 U 0.982322(16) 0.112716(18) 1.057537(12) 0.01554(8) Uani 1 1 d .
U2 U 0.007300(16) 0.113699(18) 0.442208(12) 0.01546(8) Uani 1 1 d .
K1 K 0.70628(16) 0.2500 0.93784(12) 0.0270(5) Uani 1 2 d S
K2 K 0.29571(17) 0.2500 0.55824(13) 0.0354(6) Uani 1 2 d S
O1 O 0.8238(3) 0.1020(3) 1.0438(3) 0.0206(10) Uani 1 1 d .
O2 O 1.1421(4) 0.1242(3) 1.0743(3) 0.0238(10) Uani 1 1 d .
O3 O 0.1664(4) 0.0995(3) 0.4417(3) 0.0268(11) Uani 1 1 d .
O4 O -0.1518(3) 0.1287(3) 0.4413(2) 0.0202(10) Uani 1 1 d .
O5 O 0.9633(4) 0.0600(3) 1.1861(3) 0.0261(11) Uani 1 1 d .
O6 O 0.9636(4) 0.0653(3) 1.3108(2) 0.0285(11) Uani 1 1 d .
O7 O 0.9700(5) 0.2500 0.9805(3) 0.0204(14) Uani 1 2 d S
H7 H 0.9904 0.2500 0.9368 0.024 Uiso 1 2 d SR
O8 O 0.9845(4) 0.0519(3) 0.9361(2) 0.0210(10) Uani 1 1 d .
H8 H 0.9203 0.0593 0.8979 0.025 Uiso 1 1 d R
O9 O 0.9638(5) 0.2500 1.1278(3) 0.0206(14) Uani 1 2 d S
H9 H 0.8906 0.2500 1.1462 0.025 Uiso 1 2 d SR
O10 O 0.0447(5) 0.2500 0.5202(3) 0.0171(14) Uani 1 2 d S
H10 H 0.0036 0.2500 0.5598 0.020 Uiso 1 2 d SR
O11 O -0.0170(4) -0.0515(3) 0.4366(2) 0.0182(10) Uani 1 1 d .
H11 H -0.0818 -0.0636 0.3950 0.022 Uiso 1 1 d R
O12 O 0.0192(5) 0.2500 0.3707(3) 0.0200(14) Uani 1 2 d S
H12 H 0.0804 0.2500 0.3475 0.024 Uiso 1 2 d SR
O13A O 0.5319(12) 0.2500 0.7895(9) 0.072(5) Uani 0.704(18) 2 d SPU
O13B O 0.458(6) 0.2500 0.716(4) 0.072(5) Uani 0.296(9) 2 d SPU
O14 O 0.5157(4) 0.1452(4) 0.9701(3) 0.0355(12) Uani 1 1 d .
O15 O 0.1896(5) 0.1413(5) 0.6676(3) 0.0639(19) Uani 1 1 d .
O16 O 0.7379(5) 0.0804(4) 0.8699(3) 0.0455(14) Uani 1 1 d .
O17 O 0.3966(5) 0.0737(4) 0.5810(3) 0.0473(15) Uani 1 1 d .
O18 O 0.8561(5) 0.2500 0.8165(4) 0.046(2) Uani 1 2 d S
O19 O 0.5206(5) 0.2500 0.5251(4) 0.0259(16) Uani 1 2 d S
O20 O 1.2993(5) 0.2500 1.1557(4) 0.0355(18) Uani 1 2 d S
O21 O -0.3027(6) 0.2500 0.3510(4) 0.0385(19) Uani 1 2 d S
O22 O 0.7623(6) 0.2500 1.2005(4) 0.050(2) Uani 1 2 d S
O23 O 0.2280(5) 0.2500 0.3031(4) 0.0346(18) Uani 1 2 d S
O24 O 0.4583(7) 0.2500 0.3728(5) 0.067(3) Uani 1 2 d SU
O25 O 0.5370(6) 0.2500 1.1228(4) 0.040(2) Uani 1 2 d S
N1 N 0.3187(5) 0.1664(6) 0.9183(4) 0.053(2) Uani 1 1 d .
N2 N 0.4200(6) 0.0470(5) 0.8779(4) 0.0460(19) Uani 1 1 d .
N3 N 0.2866(6) 0.0421(6) 0.7577(4) 0.056(2) Uani 1 1 d .
N4 N 0.1896(6) 0.1654(6) 0.7962(4) 0.056(2) Uani 1 1 d .
N5 N 0.5800(7) -0.0041(5) 0.8085(4) 0.0472(19) Uani 1 1 d .
N6 N 0.7314(6) 0.0318(5) 0.7443(4) 0.049(2) Uani 1 1 d .
N7 N 0.5909(6) 0.0359(5) 0.6281(3) 0.0419(17) Uani 1 1 d .
N8 N 0.4433(7) -0.0159(5) 0.6891(4) 0.0487(19) Uani 1 1 d .
N9 N 0.8201(5) 0.1736(5) 0.7012(3) 0.0396(17) Uani 1 1 d .
N10 N 0.6869(4) 0.1727(5) 0.5823(3) 0.0313(15) Uani 1 1 d .
C1 C 0.9813(5) 0.0993(5) 1.2487(4) 0.0257(14) Uani 1 1 d .
H1 H 1.0109 0.1602 1.2494 0.031 Uiso 1 1 calc R
C2 C 0.4271(7) 0.1205(6) 0.9264(4) 0.045(2) Uani 1 1 d .
C3 C 0.2292(7) 0.1179(7) 0.8680(5) 0.054(2) Uani 1 1 d .
H3 H 0.1620 0.0976 0.8940 0.065 Uiso 1 1 calc R
C4 C 0.3014(8) 0.0319(7) 0.8401(5) 0.058(3) Uani 1 1 d .
H4 H 0.2687 -0.0279 0.8553 0.070 Uiso 1 1 calc R
C5 C 0.2185(8) 0.1185(7) 0.7354(5) 0.055(2) Uani 1 1 d .
C6 C 0.5185(8) -0.0157(7) 0.8742(5) 0.055(2) Uani 1 1 d .
H6A H 0.4892 -0.0795 0.8748 0.066 Uiso 1 1 calc R
H6B H 0.5753 -0.0070 0.9193 0.066 Uiso 1 1 calc R
C7 C 0.3246(8) -0.0257(7) 0.7071(5) 0.061(3) Uani 1 1 d .
H7A H 0.3170 -0.0873 0.7291 0.073 Uiso 1 1 calc R
H7B H 0.2706 -0.0235 0.6601 0.073 Uiso 1 1 calc R
C8 C 0.6874(8) 0.0401(6) 0.8126(4) 0.045(2) Uani 1 1 d .
C9 C 0.5482(9) -0.0496(7) 0.7352(5) 0.058(2) Uani 1 1 d .
H9A H 0.5457 -0.1179 0.7408 0.070 Uiso 1 1 calc R
C10 C 0.6519(8) -0.0194(6) 0.6896(5) 0.053(2) Uani 1 1 d .
H10A H 0.6916 -0.0740 0.6703 0.063 Uiso 1 1 calc R
C11 C 0.4693(8) 0.0351(6) 0.6289(5) 0.047(2) Uani 1 1 d .
C12 C 0.8394(7) 0.0815(7) 0.7299(5) 0.055(2) Uani 1 1 d .
H12A H 0.8931 0.0846 0.7769 0.067 Uiso 1 1 calc R
H12B H 0.8788 0.0454 0.6939 0.067 Uiso 1 1 calc R
C13 C 0.6446(7) 0.0779(6) 0.5668(4) 0.044(2) Uani 1 1 d .
H13A H 0.5865 0.0784 0.5217 0.052 Uiso 1 1 calc R
H13B H 0.7112 0.0393 0.5561 0.052 Uiso 1 1 calc R
C14 C 0.8337(8) 0.2500 0.7460(7) 0.049(4) Uani 1 2 d S
C15 C 0.8025(5) 0.1950(6) 0.6218(4) 0.041(2) Uani 1 1 d .
H15 H 0.8669 0.1697 0.5956 0.049 Uiso 1 1 calc R
C16 C 0.6204(8) 0.2500 0.5598(5) 0.030(2) Uani 1 2 d S
C17 C 0.2941(9) 0.2500 0.9595(7) 0.046(3) Uani 1 2 d S
H17A H 0.3426 0.2500 1.0086 0.055 Uiso 1 2 calc SR
H17B H 0.2109 0.2500 0.9681 0.055 Uiso 1 2 calc SR
C18 C 0.1249(10) 0.2500 0.7901(7) 0.059(4) Uani 1 2 d S
H18A H 0.0719 0.2500 0.8292 0.071 Uiso 1 2 calc SR
H18B H 0.0751 0.2500 0.7415 0.071 Uiso 1 2 calc SR

loop_
_atom_site_aniso_label
_atom_site_aniso_U_11
_atom_site_aniso_U_22
_atom_site_aniso_U_33
_atom_site_aniso_U_23
_atom_site_aniso_U_13
_atom_site_aniso_U_12
U1 0.01888(13) 0.01592(16) 0.01209(15) -0.00008(11) 0.00301(9) -0.00015(9)
U2 0.01972(13) 0.01483(16) 0.01230(15) 0.00051(11) 0.00383(9) 0.00093(9)
K1 0.0192(9) 0.0342(14) 0.0278(13) 0.000 0.0034(8) 0.000
K2 0.0176(10) 0.0599(18) 0.0290(14) 0.000 0.0037(9) 0.000
O1 0.023(2) 0.018(3) 0.021(3) 0.003(2) 0.0068(18) 0.0000(18)
O2 0.027(2) 0.020(3) 0.023(3) 0.002(2) -0.0026(19) -0.0019(19)
O3 0.031(2) 0.026(3) 0.026(3) 0.007(2) 0.014(2) 0.006(2)
O4 0.022(2) 0.021(3) 0.018(3) -0.002(2) 0.0045(18) 0.0009(17)
O5 0.042(3) 0.020(3) 0.017(3) -0.002(2) 0.009(2) 0.001(2)
O6 0.051(3) 0.023(3) 0.012(3) -0.004(2) 0.007(2) -0.004(2)
O7 0.034(3) 0.018(4) 0.009(3) 0.000 0.000(3) 0.000
O8 0.025(2) 0.024(3) 0.014(2) 0.000(2) -0.0001(17) 0.000(2)
O9 0.033(3) 0.017(4) 0.012(4) 0.000 0.004(3) 0.000
O10 0.024(3) 0.015(4) 0.012(3) 0.000 0.001(2) 0.000
O11 0.031(2) 0.014(3) 0.010(2) 0.001(2) 0.0037(17) 0.0053(19)
O12 0.029(3) 0.018(4) 0.014(4) 0.000 0.008(3) 0.000
O13A 0.077(7) 0.074(7) 0.068(7) 0.000 0.019(5) 0.000
O13B 0.077(7) 0.074(8) 0.069(8) 0.000 0.019(6) 0.000
O14 0.034(3) 0.049(4) 0.025(3) 0.000(3) 0.009(2) -0.012(2)
O15 0.090(4) 0.077(4) 0.024(3) -0.001(3) 0.003(3) -0.062(3)
O16 0.066(3) 0.049(4) 0.020(3) -0.004(3) -0.002(2) 0.026(3)
O17 0.065(4) 0.048(4) 0.025(3) 0.004(3) -0.006(3) -0.022(3)
O18 0.027(4) 0.099(7) 0.013(4) 0.000 0.003(3) 0.000
O19 0.016(3) 0.038(4) 0.023(4) 0.000 0.000(3) 0.000
O20 0.033(4) 0.050(5) 0.025(4) 0.000 0.008(3) 0.000
O21 0.041(4) 0.043(5) 0.032(5) 0.000 0.006(3) 0.000
O22 0.046(4) 0.070(6) 0.036(5) 0.000 0.018(4) 0.000
O23 0.027(3) 0.051(5) 0.025(4) 0.000 0.004(3) 0.000
O24 0.054(4) 0.107(6) 0.041(5) 0.000 0.007(4) 0.000
O25 0.031(4) 0.063(6) 0.026(4) 0.000 0.000(3) 0.000
N1 0.025(3) 0.098(5) 0.037(4) -0.024(4) 0.010(3) -0.014(3)
N2 0.070(5) 0.039(5) 0.028(4) 0.001(3) 0.002(3) -0.034(4)
N3 0.061(4) 0.076(5) 0.032(4) -0.002(4) 0.009(3) -0.043(4)
N4 0.076(4) 0.067(5) 0.028(4) 0.003(4) 0.012(3) -0.041(4)
N5 0.095(6) 0.025(4) 0.021(4) -0.004(3) 0.005(4) 0.007(4)
N6 0.076(5) 0.058(5) 0.012(4) -0.004(3) 0.002(3) 0.034(4)
N7 0.069(5) 0.038(4) 0.017(4) 0.003(3) 0.000(3) 0.016(3)
N8 0.088(5) 0.033(5) 0.024(4) 0.004(3) 0.003(4) -0.011(4)
N9 0.039(3) 0.066(5) 0.012(3) -0.005(3) 0.000(2) 0.027(3)
N10 0.024(3) 0.042(4) 0.028(4) 0.003(3) 0.003(2) 0.012(3)
C1 0.038(4) 0.028(4) 0.011(3) 0.003(4) 0.001(3) -0.006(3)
C2 0.044(4) 0.069(7) 0.023(4) -0.001(4) 0.009(3) -0.033(4)
C3 0.049(4) 0.084(6) 0.033(4) 0.003(4) 0.013(3) -0.032(4)
C4 0.068(5) 0.071(6) 0.035(5) 0.011(4) 0.006(4) -0.047(4)
C5 0.067(5) 0.064(6) 0.033(5) -0.006(4) 0.006(4) -0.047(4)
C6 0.087(5) 0.041(5) 0.035(5) 0.008(4) 0.003(4) -0.007(4)
C7 0.089(6) 0.050(5) 0.039(5) 0.004(4) -0.007(4) -0.042(4)
C8 0.073(6) 0.044(6) 0.018(4) 0.004(4) 0.002(4) 0.032(5)
C9 0.104(6) 0.031(5) 0.036(5) -0.006(4) -0.005(4) -0.001(4)
C10 0.098(7) 0.021(5) 0.035(5) 0.001(4) -0.004(5) 0.029(4)
C11 0.082(7) 0.027(5) 0.031(5) -0.006(4) 0.002(5) -0.020(4)
C12 0.054(4) 0.079(6) 0.033(4) -0.004(4) 0.004(4) 0.036(4)
C13 0.062(5) 0.045(6) 0.022(4) 0.000(4) -0.005(4) 0.022(4)
C14 0.006(4) 0.106(12) 0.034(7) 0.000 0.001(4) 0.000
C15 0.022(3) 0.085(7) 0.016(4) -0.001(4) 0.007(3) 0.011(3)
C16 0.026(5) 0.052(8) 0.014(5) 0.000 0.007(4) 0.000
C17 0.037(5) 0.068(7) 0.033(6) 0.000 0.011(4) 0.000
C18 0.042(5) 0.094(8) 0.041(6) 0.000 0.006(5) 0.000

loop_
_atom_type_symbol
_atom_type_description
_atom_type_scat_dispersion_real
_atom_type_scat_dispersion_imag
_atom_type_scat_source
C C 0.0033 0.0016 'International Tables Vol C Tables 4.2.6.8 and 6.1.1.4'
H H 0.0000 0.0000 'International Tables Vol C Tables 4.2.6.8 and 6.1.1.4'
N N 0.0061 0.0033 'International Tables Vol C Tables 4.2.6.8 and 6.1.1.4'
O O 0.0106 0.0060 'International Tables Vol C Tables 4.2.6.8 and 6.1.1.4'
K K 0.2009 0.2494 'International Tables Vol C Tables 4.2.6.8 and 6.1.1.4'
U U -9.6767 9.6646 'International Tables Vol C Tables 4.2.6.8 and 6.1.1.4'

loop_
_geom_angle_atom_site_label_1
_geom_angle_atom_site_label_2
_geom_angle_atom_site_label_3
_geom_angle
_geom_angle_site_symmetry_1
_geom_angle_site_symmetry_3
O1 U1 O2 178.31(18) . .
O1 U1 O8 88.15(17) . .
O2 U1 O8 93.51(17) . .
O1 U1 O9 89.4(2) . .
O2 U1 O9 89.4(2) . .
O8 U1 O9 144.69(16) . .
O1 U1 O8 94.10(17) . 3_757
O2 U1 O8 86.17(17) . 3_757
O8 U1 O8 69.87(17) . 3_757
O9 U1 O8 145.42(16) . 3_757
O1 U1 O7 90.36(19) . .
O2 U1 O7 90.3(2) . .
O8 U1 O7 77.41(16) . .
O9 U1 O7 67.39(17) . .
O8 U1 O7 146.78(15) 3_757 .
O1 U1 O5 84.12(17) . .
O2 U1 O5 94.39(18) . .
O8 U1 O5 139.86(16) . .
O9 U1 O5 74.69(16) . .
O8 U1 O5 71.49(14) 3_757 .
O7 U1 O5 141.72(16) . .
O4 U2 O3 179.15(19) . .
O4 U2 O11 89.20(17) . 3_556
O3 U2 O11 91.66(17) . 3_556
O4 U2 O12 91.20(19) . .
O3 U2 O12 88.09(19) . .
O11 U2 O12 145.52(16) 3_556 .
O4 U2 O11 90.42(17) . .
O3 U2 O11 89.89(17) . .
O11 U2 O11 69.53(17) 3_556 .
O12 U2 O11 144.93(15) . .
O4 U2 O10 90.73(18) . .
O3 U2 O10 89.44(19) . .
O11 U2 O10 77.89(15) 3_556 .
O12 U2 O10 67.62(17) . .
O11 U2 O10 147.38(15) . .
O4 U2 O6 86.64(17) . 1_454
O3 U2 O6 92.71(18) . 1_454
O11 U2 O6 139.87(15) 3_556 1_454
O12 U2 O6 74.52(17) . 1_454
O11 U2 O6 70.62(15) . 1_454
O10 U2 O6 141.99(16) . 1_454
O14 K1 O14 66.2(2) 4_565 .
O14 K1 O16 136.14(17) 4_565 .
O14 K1 O16 76.04(15) . .
O14 K1 O16 76.04(15) 4_565 4_565
O14 K1 O16 136.14(17) . 4_565
O16 K1 O16 123.5(2) . 4_565
O14 K1 O18 134.52(14) 4_565 .
O14 K1 O18 134.52(14) . .
O16 K1 O18 63.53(12) . .
O16 K1 O18 63.53(12) 4_565 .
O14 K1 O7 137.16(14) 4_565 .
O14 K1 O7 137.16(14) . .
O16 K1 O7 86.07(13) . .
O16 K1 O7 86.07(13) 4_565 .
O18 K1 O7 62.09(18) . .
O14 K1 O1 123.18(15) 4_565 .
O14 K1 O1 77.53(13) . .
O16 K1 O1 65.58(14) . .
O16 K1 O1 144.87(15) 4_565 .
O18 K1 O1 102.16(13) . .
O7 K1 O1 59.64(11) . .
O14 K1 O1 77.53(13) 4_565 4_565
O14 K1 O1 123.18(15) . 4_565
O16 K1 O1 144.87(15) . 4_565
O16 K1 O1 65.58(14) 4_565 4_565
O18 K1 O1 102.16(13) . 4_565
O7 K1 O1 59.64(11) . 4_565
O1 K1 O1 88.65(18) . 4_565
O14 K1 O13A 75.1(2) 4_565 .
O14 K1 O13A 75.1(2) . .
O16 K1 O13A 74.30(15) . .
O16 K1 O13A 74.30(15) 4_565 .
O18 K1 O13A 74.7(3) . .
O7 K1 O13A 136.8(3) . .
O1 K1 O13A 135.65(9) . .
O1 K1 O13A 135.65(9) 4_565 .
O19 K2 O17 69.38(11) . .
O19 K2 O17 69.38(11) . 4_565
O17 K2 O17 130.5(2) . 4_565
O19 K2 O10 153.7(2) . .
O17 K2 O10 114.59(11) . .
O17 K2 O10 114.59(11) 4_565 .
O19 K2 O15 129.60(18) . .
O17 K2 O15 66.92(18) . .
O17 K2 O15 126.36(18) 4_565 .
O10 K2 O15 70.76(17) . .
O19 K2 O15 129.60(18) . 4_565
O17 K2 O15 126.36(18) . 4_565
O17 K2 O15 66.92(18) 4_565 4_565
O10 K2 O15 70.76(16) . 4_565
O15 K2 O15 65.7(3) . 4_565
O19 K2 O13B 74.4(11) . .
O17 K2 O13B 71.8(3) . .
O17 K2 O13B 71.8(3) 4_565 .
O10 K2 O13B 131.8(11) . .
O15 K2 O13B 69.1(9) . .
O15 K2 O13B 69.1(9) 4_565 .
O19 K2 O3 103.13(13) . .
O17 K2 O3 68.37(14) . .
O17 K2 O3 148.09(16) 4_565 .
O10 K2 O3 58.92(11) . .
O15 K2 O3 83.01(14) . .
O15 K2 O3 127.26(17) 4_565 .
O13B K2 O3 137.85(10) . .
O19 K2 O3 103.12(13) . 4_565
O17 K2 O3 148.09(16) . 4_565
O17 K2 O3 68.37(14) 4_565 4_565
O10 K2 O3 58.92(11) . 4_565
O15 K2 O3 127.26(17) . 4_565
O15 K2 O3 83.01(14) 4_565 4_565
O13B K2 O3 137.85(10) . 4_565
O3 K2 O3 84.19(17) . 4_565
U1 O1 K1 112.37(18) . .
U1 O2 O20 134.6(2) . .
U2 O3 K2 107.15(19) . .
U2 O4 O21 127.9(2) . .
C1 O5 U1 132.6(4) . .
C1 O6 U2 134.9(4) . 1_656
U1 O7 U1 110.6(2) . 4_565
U1 O7 K1 97.52(15) . .
U1 O7 K1 97.52(15) 4_565 .
U1 O7 H7 121.9 . .
U1 O7 H7 121.9 4_565 .
K1 O7 H7 98.4 . .
U1 O8 U1 110.12(17) . 3_757
U1 O8 H8 122.2 . .
U1 O8 H8 104.4 3_757 .
U1 O9 U1 113.3(2) . 4_565
U1 O9 H9 109.3 . .
U1 O9 H9 109.3 4_565 .
U2 O10 U2 108.7(2) . 4_565
U2 O10 K2 103.71(14) . .
U2 O10 K2 103.71(14) 4_565 .
U2 O10 H10 112.7 . .
U2 O10 H10 112.7 4_565 .
K2 O10 H10 114.6 . .
U2 O11 U2 110.47(17) 3_556 .
U2 O11 H11 124.9 3_556 .
U2 O11 H11 106.0 . .
U2 O12 U2 112.8(2) 4_565 .
U2 O12 H12 111.7 4_565 .
U2 O12 H12 111.7 . .
C2 O14 K1 128.3(5) . .
C5 O15 K2 135.4(5) . .
C8 O16 K1 134.1(5) . .
C11 O17 K2 137.0(5) . .
C14 O18 K1 133.0(6) . .
C16 O19 K2 137.3(6) . .
C2 N1 C3 112.4(7) . .
C2 N1 C17 124.4(7) . .
C3 N1 C17 123.1(8) . .
C2 N2 C6 121.9(7) . .
C2 N2 C4 113.0(8) . .
C6 N2 C4 124.5(8) . .
C5 N3 C7 124.4(8) . .
C5 N3 C4 111.1(8) . .
C7 N3 C4 124.0(9) . .
C5 N4 C18 122.8(9) . .
C5 N4 C3 112.9(9) . .
C18 N4 C3 124.3(9) . .
C8 N5 C6 121.8(7) . .
C8 N5 C9 112.0(7) . .
C6 N5 C9 125.5(8) . .
C8 N6 C10 112.1(8) . .
C8 N6 C12 121.0(8) . .
C10 N6 C12 126.4(7) . .
C11 N7 C13 121.7(7) . .
C11 N7 C10 111.7(7) . .
C13 N7 C10 126.1(7) . .
C11 N8 C7 122.2(8) . .
C11 N8 C9 112.6(8) . .
C7 N8 C9 124.9(7) . .
C14 N9 C12 122.6(7) . .
C14 N9 C15 113.6(8) . .
C12 N9 C15 123.2(7) . .
C16 N10 C15 113.3(7) . .
C16 N10 C13 122.9(6) . .
C15 N10 C13 123.8(6) . .
O5 C1 O6 126.3(6) . .
O5 C1 H1 116.8 . .
O6 C1 H1 116.8 . .
O14 C2 N2 126.8(8) . .
O14 C2 N1 124.5(8) . .
N2 C2 N1 108.7(7) . .
N1 C3 N4 115.6(7) . .
N1 C3 C4 102.6(7) . .
N4 C3 C4 101.6(7) . .
N1 C3 H3 112.1 . .
N4 C3 H3 112.1 . .
C4 C3 H3 112.1 . .
N2 C4 N3 115.9(6) . .
N2 C4 C3 102.9(7) . .
N3 C4 C3 103.7(8) . .
N2 C4 H4 111.3 . .
N3 C4 H4 111.3 . .
C3 C4 H4 111.3 . .
O15 C5 N4 125.6(11) . .
O15 C5 N3 123.8(9) . .
N4 C5 N3 110.6(8) . .
N2 C6 N5 114.9(7) . .
N2 C6 H6A 108.5 . .
N5 C6 H6A 108.5 . .
N2 C6 H6B 108.5 . .
N5 C6 H6B 108.5 . .
H6A C6 H6B 107.5 . .
N8 C7 N3 116.1(7) . .
N8 C7 H7A 108.3 . .
N3 C7 H7A 108.3 . .
N8 C7 H7B 108.3 . .
N3 C7 H7B 108.3 . .
H7A C7 H7B 107.4 . .
O16 C8 N5 125.0(7) . .
O16 C8 N6 125.7(9) . .
N5 C8 N6 109.3(8) . .
N8 C9 N5 116.9(7) . .
N8 C9 C10 103.3(7) . .
N5 C9 C10 102.8(7) . .
N8 C9 H9A 111.1 . .
N5 C9 H9A 111.1 . .
C10 C9 H9A 111.1 . .
N6 C10 N7 115.4(7) . .
N6 C10 C9 103.6(7) . .
N7 C10 C9 102.9(7) . .
N6 C10 H10A 111.4 . .
N7 C10 H10A 111.4 . .
C9 C10 H10A 111.4 . .
O17 C11 N8 126.3(9) . .
O17 C11 N7 124.6(8) . .
N8 C11 N7 109.1(8) . .
N9 C12 N6 114.8(6) . .
N9 C12 H12A 108.6 . .
N6 C12 H12A 108.6 . .
N9 C12 H12B 108.6 . .
N6 C12 H12B 108.6 . .
H12A C12 H12B 107.6 . .
N7 C13 N10 113.9(6) . .
N7 C13 H13A 108.8 . .
N10 C13 H13A 108.8 . .
N7 C13 H13B 108.8 . .
N10 C13 H13B 108.8 . .
H13A C13 H13B 107.7 . .
O18 C14 N9 125.9(5) . .
O18 C14 N9 125.9(5) . 4_565
N9 C14 N9 108.1(10) . 4_565
N9 C15 N10 116.1(6) . .
N9 C15 C15 102.3(5) . 4_565
N10 C15 C15 102.8(4) . 4_565
N9 C15 H15 111.6 . .
N10 C15 H15 111.6 . .
C15 C15 H15 111.6 4_565 .
O19 C16 N10 126.1(4) . 4_565
O19 C16 N10 126.1(4) . .
N10 C16 N10 107.8(8) 4_565 .
N1 C17 N1 111.4(10) . 4_565
N1 C17 H17A 109.3 . .
N1 C17 H17A 109.3 4_565 .
N1 C17 H17B 109.3 . .
N1 C17 H17B 109.3 4_565 .
H17A C17 H17B 108.0 . .
N4 C18 N4 118.0(10) . 4_565
N4 C18 H18A 107.8 . .
N4 C18 H18A 107.8 4_565 .
N4 C18 H18B 107.8 . .
N4 C18 H18B 107.8 4_565 .
H18A C18 H18B 107.1 . .

loop_
_geom_bond_atom_site_label_1
_geom_bond_atom_site_label_2
_geom_bond_distance
_geom_bond_site_symmetry_2
U1 O1 1.783(4) .
U1 O2 1.799(4) .
U1 O8 2.326(4) .
U1 O9 2.346(3) .
U1 O8 2.380(4) 3_757
U1 O7 2.383(3) .
U1 O5 2.436(4) .
U1 U1 3.8580(5) 3_757
U1 U1 3.9191(6) 4_565
U1 K1 4.0520(18) .
U2 O4 1.807(4) .
U2 O3 1.809(4) .
U2 O11 2.316(4) 3_556
U2 O12 2.336(3) .
U2 O11 2.375(4) .
U2 O10 2.394(3) .
U2 O6 2.422(4) 1_454
U2 U2 3.8539(5) 3_556
U2 U2 3.8910(6) 4_565
U2 K2 4.1184(18) .
K1 O14 2.739(4) 4_565
K1 O14 2.739(5) .
K1 O16 2.747(6) .
K1 O16 2.747(6) 4_565
K1 O18 2.899(6) .
K1 O7 2.980(6) .
K1 O1 3.023(5) .
K1 O1 3.023(5) 4_565
K1 O13A 3.085(17) .
K1 U1 4.0521(18) 4_565
K2 O19 2.677(6) .
K2 O17 2.771(6) .
K2 O17 2.771(6) 4_565
K2 O10 2.831(6) .
K2 O15 2.862(5) .
K2 O15 2.862(5) 4_565
K2 O13B 3.15(8) .
K2 O3 3.205(5) .
K2 O3 3.205(5) 4_565
O2 O20 2.797(7) .
O4 O21 2.791(7) .
O5 C1 1.239(7) .
O6 C1 1.243(7) .
O6 U2 2.422(4) 1_656
O7 U1 2.383(3) 4_565
O7 H7 0.8367 .
O8 U1 2.380(4) 3_757
O8 H8 0.9341 .
O9 U1 2.346(3) 4_565
O9 H9 0.9255 .
O10 U2 2.394(3) 4_565
O10 H10 0.8896 .
O11 U2 2.316(4) 3_556
O11 H11 0.9880 .
O12 U2 2.336(3) 4_565
O12 H12 0.8470 .
O14 C2 1.238(8) .
O15 C5 1.250(10) .
O16 C8 1.242(10) .
O17 C11 1.236(10) .
O18 C14 1.244(13) .
O19 C16 1.215(11) .
N1 C2 1.380(10) .
N1 C3 1.440(10) .
N1 C17 1.444(9) .
N2 C2 1.353(10) .
N2 C6 1.435(10) .
N2 C4 1.438(10) .
N3 C5 1.364(12) .
N3 C7 1.422(11) .
N3 C4 1.459(10) .
N4 C5 1.343(11) .
N4 C18 1.408(9) .
N4 C3 1.464(11) .
N5 C8 1.361(11) .
N5 C6 1.439(10) .
N5 C9 1.458(10) .
N6 C8 1.372(9) .
N6 C10 1.438(11) .
N6 C12 1.460(11) .
N7 C11 1.374(10) .
N7 C13 1.440(9) .
N7 C10 1.449(9) .
N8 C11 1.355(10) .
N8 C7 1.423(10) .
N8 C9 1.436(11) .
N9 C14 1.347(9) .
N9 C12 1.416(11) .
N9 C15 1.431(8) .
N10 C16 1.366(8) .
N10 C15 1.438(8) .
N10 C13 1.450(10) .
C1 H1 0.9300 .
C3 C4 1.587(13) .
C3 H3 0.9800 .
C4 H4 0.9800 .
C6 H6A 0.9700 .
C6 H6B 0.9700 .
C7 H7A 0.9700 .
C7 H7B 0.9700 .
C9 C10 1.565(12) .
C9 H9A 0.9800 .
C10 H10A 0.9800 .
C12 H12A 0.9700 .
C12 H12B 0.9700 .
C13 H13A 0.9700 .
C13 H13B 0.9700 .
C14 N9 1.347(9) 4_565
C15 C15 1.571(17) 4_565
C15 H15 0.9800 .
C16 N10 1.366(8) 4_565
C17 N1 1.444(9) 4_565
C17 H17A 0.9700 .
C17 H17B 0.9700 .
C18 N4 1.408(9) 4_565
C18 H18A 0.9700 .
C18 H18B 0.9700 .

loop_
_geom_hbond_atom_site_label_D
_geom_hbond_atom_site_label_H
_geom_hbond_atom_site_label_A
_geom_hbond_distance_DH
_geom_hbond_distance_HA
_geom_hbond_distance_DA
_geom_hbond_angle_DHA
_geom_hbond_site_symmetry_A
O8 H8 O16 0.93 2.08 2.913(7) 147.8 .
O9 H9 O22 0.93 1.84 2.752(8) 169.1 .
O11 H11 O15 0.99 1.90 2.822(7) 154.2 3_556
O12 H12 O23 0.85 1.93 2.775(8) 175.1 .
